data_1556929
loop_
_publ_author_name
'Khazipov, Oleg V.'
'Shevchenko, Maxim A.'
'Pasyukov, Dmitry V.'
'Chernenko, Andrey Yu.'
'Astakhov, Alexander V.'
'Tafeenko, Victor A.'
'Chernyshev, Victor M.'
'Ananikov, Valentine P.'

_publ_section_title
;
 Preventing Pd--NHC bond cleavage and switching from nano-scale to
 molecular catalytic systems: amines and temperature as catalyst
 activators
;
_journal_issue 5
_journal_name_full 'Catalysis Science &amp; Technology'
_journal_page_first 1228
_journal_page_last 1247
_journal_paper_doi 10.1039/C9CY02041A
_journal_volume 10
_journal_year 2020
_chemical_formula_moiety 'C15 H17 I2 N3 Pd'
_chemical_formula_sum 'C15 H17 I2 N3 Pd'
_chemical_formula_weight 599.52
_chemical_melting_point 390
_space_group_crystal_system monoclinic
_space_group_IT_number 15
_space_group_name_Hall '-C 2yc'
_space_group_name_H-M_alt 'C 1 2/c 1'
_atom_sites_solution_hydrogens geom
_audit_creation_method SHELXL-2013
_audit_update_record
;
2019-04-02 deposited with the CCDC.	2019-12-03 downloaded from the CCDC.
;
_cell_angle_alpha 90
_cell_angle_beta 95.408(3)
_cell_angle_gamma 90
_cell_formula_units_Z 8
_cell_length_a 21.6545(7)
_cell_length_b 8.6570(2)
_cell_length_c 20.1671(8)
_cell_measurement_reflns_used 5734
_cell_measurement_temperature 295(2)
_cell_measurement_theta_max 25
_cell_measurement_theta_min 4
_cell_volume 3763.8(2)
_computing_structure_refinement 'SHELXL-2013 (Sheldrick, 2013)'
_diffrn_ambient_temperature 295
_diffrn_detector Pilatus100K
_diffrn_detector_area_resol_mean 5.81
_diffrn_detector_type STOE
_diffrn_measured_fraction_theta_full 1.000
_diffrn_measured_fraction_theta_max 0.988
_diffrn_measurement_device_type STOE
_diffrn_measurement_method 'rotation method'
_diffrn_radiation_collimation '0.5 mm diameter, monocapillary'
_diffrn_radiation_monochromator 'plane graphite'
_diffrn_radiation_polarisn_norm 0
_diffrn_radiation_type 'Mo K\a'
_diffrn_radiation_wavelength 0.71073
_diffrn_reflns_av_R_equivalents 0.0474
_diffrn_reflns_av_unetI/netI 0.0464
_diffrn_reflns_Laue_measured_fraction_full 1.000
_diffrn_reflns_Laue_measured_fraction_max 0.988
_diffrn_reflns_limit_h_max 29
_diffrn_reflns_limit_h_min -29
_diffrn_reflns_limit_k_max 11
_diffrn_reflns_limit_k_min -11
_diffrn_reflns_limit_l_max 27
_diffrn_reflns_limit_l_min -26
_diffrn_reflns_number 36251
_diffrn_reflns_point_group_measured_fraction_full 1.000
_diffrn_reflns_point_group_measured_fraction_max 0.988
_diffrn_reflns_theta_full 25.242
_diffrn_reflns_theta_max 29.146
_diffrn_reflns_theta_min 1.889
_diffrn_source 'Mo LFF Sealed Tube'
_diffrn_source_current 40
_diffrn_source_power 2.000
_diffrn_source_voltage 50
_exptl_absorpt_coefficient_mu 4.264
_exptl_absorpt_correction_T_max 0.609
_exptl_absorpt_correction_T_min 0.211
_exptl_absorpt_correction_type multi-scan
_exptl_absorpt_process_details
;
[c.f. r.h. blessing, acta cryst. (1995), a51, 33-38]
;
_exptl_crystal_colour brown
_exptl_crystal_density_diffrn 2.116
_exptl_crystal_description block
_exptl_crystal_F_000 2240
_exptl_crystal_size_max .29
_exptl_crystal_size_mid .20
_exptl_crystal_size_min .17
_refine_diff_density_max 2.393
_refine_diff_density_min -1.537
_refine_diff_density_rms 0.566
_refine_ls_extinction_coef 0.00378(16)
_refine_ls_extinction_expression Fc^*^=kFc[1+0.001xFc^2^\l^3^/sin(2\q)]^-1/4^
_refine_ls_extinction_method SHELXL
_refine_ls_goodness_of_fit_ref 1.010
_refine_ls_hydrogen_treatment constr
_refine_ls_matrix_type full
_refine_ls_number_parameters 193
_refine_ls_number_reflns 4998
_refine_ls_number_restraints 0
_refine_ls_restrained_S_all 1.010
_refine_ls_R_factor_all 0.0813
_refine_ls_R_factor_gt 0.0440
_refine_ls_shift/su_max 0.000
_refine_ls_shift/su_mean 0.000
_refine_ls_structure_factor_coef Fsqd
_refine_ls_weighting_details 'w=1/[\s^2^(Fo^2^)+(0.0849P)^2^] where P=(Fo^2^+2Fc^2^)/3'
_refine_ls_weighting_scheme calc
_refine_ls_wR_factor_gt 0.1011
_refine_ls_wR_factor_ref 0.1489
_reflns_Friedel_coverage 0.000
_reflns_number_gt 3189
_reflns_number_total 4998
_reflns_threshold_expression 'I > 2\s(I)'
_cod_data_source_file c9cy02041a2.cif
_cod_data_source_block smda014
_cod_depositor_comments
;Adding full bibliography for 1556927--1556930.cif.

 Adding full bibliography for 1556927--1556930.cif.
;
_cod_original_sg_symbol_H-M 'C 2/c'
_cod_database_code 1556929
_shelx_space_group_comment
;
The symmetry employed for this shelxl refinement is uniquely defined
by the following loop, which should always be used as a source of
symmetry information in preference to the above space-group names.
They are only intended as comments.
;
_shelxl_version_number 2013-4

loop_
_space_group_symop_operation_xyz
'x, y, z'
'-x, y, -z+1/2'
'x+1/2, y+1/2, z'
'-x+1/2, y+1/2, -z+1/2'
'-x, -y, -z'
'x, -y, z-1/2'
'-x+1/2, -y+1/2, -z'
'x+1/2, -y+1/2, z-1/2'

loop_
_atom_site_label
_atom_site_type_symbol
_atom_site_fract_x
_atom_site_fract_y
_atom_site_fract_z
_atom_site_U_iso_or_equiv
_atom_site_adp_type
_atom_site_occupancy
_atom_site_site_symmetry_order
_atom_site_calc_flag
_atom_site_refinement_flags_posn
_atom_site_refinement_flags_adp
Pd1 Pd 0.34124(2) 0.23620(5) 0.31334(2) 0.03722(17) Uani 1 1 d . .
I1 I 0.37825(3) -0.01082(6) 0.25657(3) 0.0561(2) Uani 1 1 d . .
I2 I 0.30704(3) 0.47680(7) 0.37758(3) 0.0680(2) Uani 1 1 d . .
N1 N 0.2796(3) 0.2911(6) 0.2277(3) 0.0406(12) Uani 1 1 d . .
H1A H 0.2625 0.1954 0.2088 0.049 Uiso 1 1 calc R U
H1B H 0.2454 0.3508 0.2421 0.049 Uiso 1 1 calc R U
N2 N 0.4525(3) 0.2566(6) 0.4102(3) 0.0421(13) Uani 1 1 d . .
N3 N 0.3810(3) 0.1159(6) 0.4480(3) 0.0395(12) Uani 1 1 d . .
C2 C 0.3961(3) 0.1935(7) 0.3947(3) 0.0376(14) Uani 1 1 d . .
C5 C 0.4325(4) 0.0770(9) 0.5642(4) 0.0488(17) Uani 1 1 d . .
H5 H 0.4022 0.0145 0.5800 0.059 Uiso 1 1 calc R U
C6 C 0.4845(4) 0.1199(9) 0.6040(4) 0.055(2) Uani 1 1 d . .
H6 H 0.4896 0.0851 0.6478 0.066 Uiso 1 1 calc R U
C7 C 0.5291(4) 0.2128(10) 0.5809(4) 0.058(2) Uani 1 1 d . .
H7 H 0.5635 0.2402 0.6097 0.069 Uiso 1 1 calc R U
C8 C 0.5246(3) 0.2658(9) 0.5174(4) 0.0537(19) Uani 1 1 d . .
H8 H 0.5549 0.3291 0.5021 0.064 Uiso 1 1 calc R U
C9 C 0.4728(3) 0.2214(8) 0.4763(3) 0.0407(15) Uani 1 1 d . .
C10 C 0.4273(3) 0.1300(7) 0.5006(3) 0.0371(14) Uani 1 1 d . .
C11 C 0.3229(4) 0.0338(10) 0.4525(4) 0.064(2) Uani 1 1 d . .
H11A H 0.2960 0.0505 0.4125 0.096 Uiso 1 1 calc R U
H11B H 0.3033 0.0715 0.4901 0.096 Uiso 1 1 calc R U
H11C H 0.3311 -0.0747 0.4579 0.096 Uiso 1 1 calc R U
C12 C 0.4868(4) 0.3507(11) 0.3665(4) 0.064(2) Uani 1 1 d . .
H12A H 0.4616 0.3693 0.3256 0.097 Uiso 1 1 calc R U
H12B H 0.5240 0.2976 0.3574 0.097 Uiso 1 1 calc R U
H12C H 0.4975 0.4475 0.3879 0.097 Uiso 1 1 calc R U
C13 C 0.3061(3) 0.3760(7) 0.1758(3) 0.0373(14) Uani 1 1 d . .
C14 C 0.3110(3) 0.3079(8) 0.1145(3) 0.0436(15) Uani 1 1 d . .
H14 H 0.2988 0.2058 0.1073 0.052 Uiso 1 1 calc R U
C15 C 0.3338(4) 0.3913(9) 0.0643(4) 0.0519(18) Uani 1 1 d . .
H15 H 0.3367 0.3455 0.0230 0.062 Uiso 1 1 calc R U
C16 C 0.3524(4) 0.5417(9) 0.0746(4) 0.059(2) Uani 1 1 d . .
H16 H 0.3674 0.5979 0.0402 0.071 Uiso 1 1 calc R U
C17 C 0.3488(4) 0.6085(10) 0.1356(4) 0.068(2) Uani 1 1 d . .
H17 H 0.3622 0.7096 0.1430 0.082 Uiso 1 1 calc R U
C18 C 0.3255(4) 0.5269(8) 0.1855(4) 0.056(2) Uani 1 1 d . .
H18 H 0.3227 0.5735 0.2267 0.067 Uiso 1 1 calc R U

loop_
_atom_site_aniso_label
_atom_site_aniso_U_11
_atom_site_aniso_U_22
_atom_site_aniso_U_33
_atom_site_aniso_U_23
_atom_site_aniso_U_13
_atom_site_aniso_U_12
Pd1 0.0422(3) 0.0400(3) 0.0287(3) 0.00068(19) -0.00086(19) 0.0044(2)
I1 0.0609(4) 0.0549(3) 0.0503(3) -0.0133(2) -0.0065(2) 0.0151(2)
I2 0.0935(5) 0.0683(4) 0.0389(3) -0.0124(2) -0.0114(3) 0.0386(3)
N1 0.046(3) 0.043(3) 0.032(3) 0.006(2) 0.001(2) 0.001(2)
N2 0.039(3) 0.050(3) 0.036(3) 0.004(2) 0.000(2) 0.002(2)
N3 0.039(3) 0.044(3) 0.035(3) 0.005(2) -0.003(2) 0.003(2)
C2 0.039(4) 0.038(3) 0.035(3) -0.003(3) -0.003(3) 0.006(3)
C5 0.053(4) 0.054(4) 0.039(4) 0.004(3) 0.000(3) 0.010(3)
C6 0.065(5) 0.065(5) 0.034(4) 0.003(3) -0.003(4) 0.023(4)
C7 0.052(5) 0.073(5) 0.045(4) -0.010(4) -0.013(4) 0.007(4)
C8 0.043(4) 0.061(5) 0.054(5) -0.008(4) -0.007(3) 0.001(3)
C9 0.037(3) 0.047(4) 0.036(3) -0.003(3) -0.003(3) 0.008(3)
C10 0.036(3) 0.042(3) 0.032(3) -0.002(3) -0.003(3) 0.008(3)
C11 0.052(5) 0.082(6) 0.057(5) 0.023(4) 0.000(4) -0.016(4)
C12 0.060(5) 0.082(6) 0.052(5) 0.010(4) 0.009(4) -0.015(4)
C13 0.036(3) 0.042(3) 0.032(3) 0.002(3) -0.002(3) 0.004(3)
C14 0.047(4) 0.047(4) 0.038(4) -0.004(3) 0.005(3) -0.002(3)
C15 0.056(5) 0.064(5) 0.037(4) 0.000(3) 0.012(3) -0.003(4)
C16 0.070(5) 0.057(5) 0.054(5) 0.012(4) 0.019(4) -0.010(4)
C17 0.097(7) 0.050(4) 0.060(5) -0.005(4) 0.025(5) -0.021(4)
C18 0.076(6) 0.048(4) 0.045(4) -0.014(3) 0.011(4) -0.006(4)

loop_
_atom_type_symbol
_atom_type_description
_atom_type_scat_dispersion_real
_atom_type_scat_dispersion_imag
_atom_type_scat_source
C C 0.0033 0.0016 'International Tables Vol C Tables 4.2.6.8 and 6.1.1.4'
H H 0.0000 0.0000 'International Tables Vol C Tables 4.2.6.8 and 6.1.1.4'
I I -0.4742 1.8119 'International Tables Vol C Tables 4.2.6.8 and 6.1.1.4'
N N 0.0061 0.0033 'International Tables Vol C Tables 4.2.6.8 and 6.1.1.4'
Pd Pd -0.9988 1.0072 'International Tables Vol C Tables 4.2.6.8 and 6.1.1.4'

loop_
_geom_angle_atom_site_label_1
_geom_angle_atom_site_label_2
_geom_angle_atom_site_label_3
_geom_angle
C2 Pd1 N1 177.2(2)
C2 Pd1 I1 91.49(18)
N1 Pd1 I1 91.26(16)
C2 Pd1 I2 84.99(18)
N1 Pd1 I2 92.25(16)
I1 Pd1 I2 176.32(3)
C13 N1 Pd1 116.1(4)
C13 N1 H1A 108.3
Pd1 N1 H1A 108.3
C13 N1 H1B 108.3
Pd1 N1 H1B 108.3
H1A N1 H1B 107.4
C2 N2 C9 109.2(6)
C2 N2 C12 126.2(6)
C9 N2 C12 124.5(6)
C2 N3 C10 110.9(5)
C2 N3 C11 125.0(6)
C10 N3 C11 124.0(6)
N3 C2 N2 107.6(5)
N3 C2 Pd1 126.4(5)
N2 C2 Pd1 125.4(5)
C10 C5 C6 116.9(7)
C10 C5 H5 121.6
C6 C5 H5 121.6
C5 C6 C7 121.7(7)
C5 C6 H6 119.1
C7 C6 H6 119.1
C8 C7 C6 121.9(8)
C8 C7 H7 119.1
C6 C7 H7 119.1
C7 C8 C9 117.0(8)
C7 C8 H8 121.5
C9 C8 H8 121.5
C8 C9 C10 120.5(7)
C8 C9 N2 132.4(7)
C10 C9 N2 107.0(6)
C5 C10 C9 122.0(6)
C5 C10 N3 132.7(7)
C9 C10 N3 105.3(6)
N3 C11 H11A 109.5
N3 C11 H11B 109.5
H11A C11 H11B 109.5
N3 C11 H11C 109.5
H11A C11 H11C 109.5
H11B C11 H11C 109.5
N2 C12 H12A 109.5
N2 C12 H12B 109.5
H12A C12 H12B 109.5
N2 C12 H12C 109.5
H12A C12 H12C 109.5
H12B C12 H12C 109.5
C18 C13 C14 118.9(7)
C18 C13 N1 121.0(6)
C14 C13 N1 120.0(6)
C15 C14 C13 119.9(7)
C15 C14 H14 120.1
C13 C14 H14 120.1
C16 C15 C14 120.5(7)
C16 C15 H15 119.7
C14 C15 H15 119.7
C17 C16 C15 119.7(7)
C17 C16 H16 120.2
C15 C16 H16 120.2
C18 C17 C16 120.1(7)
C18 C17 H17 120.0
C16 C17 H17 120.0
C17 C18 C13 120.9(7)
C17 C18 H18 119.6
C13 C18 H18 119.6

loop_
_geom_bond_atom_site_label_1
_geom_bond_atom_site_label_2
_geom_bond_distance
Pd1 C2 1.967(6)
Pd1 N1 2.135(5)
Pd1 I1 2.5882(7)
Pd1 I2 2.5974(7)
N1 C13 1.442(8)
N1 H1A 0.9700
N1 H1B 0.9700
N2 C2 1.349(8)
N2 C9 1.398(8)
N2 C12 1.454(9)
N3 C2 1.334(8)
N3 C10 1.394(8)
N3 C11 1.456(9)
C5 C10 1.356(9)
C5 C6 1.371(10)
C5 H5 0.9300
C6 C7 1.373(12)
C6 H6 0.9300
C7 C8 1.355(11)
C7 H7 0.9300
C8 C9 1.385(10)
C8 H8 0.9300
C9 C10 1.388(9)
C11 H11A 0.9600
C11 H11B 0.9600
C11 H11C 0.9600
C12 H12A 0.9600
C12 H12B 0.9600
C12 H12C 0.9600
C13 C18 1.380(9)
C13 C14 1.381(9)
C14 C15 1.374(10)
C14 H14 0.9300
C15 C16 1.373(11)
C15 H15 0.9300
C16 C17 1.369(12)
C16 H16 0.9300
C17 C18 1.366(11)
C17 H17 0.9300
C18 H18 0.9300

loop_
_geom_hbond_atom_site_label_D
_geom_hbond_atom_site_label_H
_geom_hbond_atom_site_label_A
_geom_hbond_distance_DH
_geom_hbond_distance_HA
_geom_hbond_distance_DA
_geom_hbond_angle_DHA
_geom_hbond_site_symmetry_A
N1 H1A I2 0.97 2.90 3.831(6) 162.0 4_545
N1 H1B I1 0.97 2.94 3.864(6) 160.6 4
C14 H14 I2 0.93 3.07 3.853(7) 143.3 4_545
C18 H18 I2 0.93 3.20 3.955(8) 139.1 .

loop_
_geom_torsion_atom_site_label_1
_geom_torsion_atom_site_label_2
_geom_torsion_atom_site_label_3
_geom_torsion_atom_site_label_4
_geom_torsion
C10 N3 C2 N2 1.5(7)
C11 N3 C2 N2 178.4(7)
C10 N3 C2 Pd1 -169.8(4)
C11 N3 C2 Pd1 7.2(10)
C9 N2 C2 N3 -1.9(7)
C12 N2 C2 N3 179.9(7)
C9 N2 C2 Pd1 169.5(5)
C12 N2 C2 Pd1 -8.7(10)
C10 C5 C6 C7 0.4(11)
C5 C6 C7 C8 -0.7(12)
C6 C7 C8 C9 -0.3(12)
C7 C8 C9 C10 1.6(10)
C7 C8 C9 N2 178.0(7)
C2 N2 C9 C8 -175.1(7)
C12 N2 C9 C8 3.2(12)
C2 N2 C9 C10 1.7(7)
C12 N2 C9 C10 179.9(7)
C6 C5 C10 C9 1.0(10)
C6 C5 C10 N3 -177.0(7)
C8 C9 C10 C5 -2.1(10)
N2 C9 C10 C5 -179.3(6)
C8 C9 C10 N3 176.4(6)
N2 C9 C10 N3 -0.8(7)
C2 N3 C10 C5 177.9(7)
C11 N3 C10 C5 0.9(12)
C2 N3 C10 C9 -0.4(7)
C11 N3 C10 C9 -177.4(7)
Pd1 N1 C13 C18 -67.8(8)
Pd1 N1 C13 C14 113.8(6)
C18 C13 C14 C15 -1.2(11)
N1 C13 C14 C15 177.2(6)
C13 C14 C15 C16 0.6(12)
C14 C15 C16 C17 0.7(13)
C15 C16 C17 C18 -1.4(15)
C16 C17 C18 C13 0.8(14)
C14 C13 C18 C17 0.5(12)
N1 C13 C18 C17 -177.9(8)
